data_1533970
loop_
_publ_author_name
'Kato, M.'
'Itabashi, K.'
'Matsumoto, A.'
'Tsutsumi, K.'

_publ_section_title
;
 Characteristics of MOR-framework zeolites synthesized in
 fluoride-containing media and related ordered distribution of Al atoms in
 the framework
;
_journal_name_full 'J. Phys. Chem. B'
_journal_page_first 1788
_journal_page_last 1797
_journal_volume 107
_journal_year 2003
_chemical_formula_sum 'Al4.96 H64 Na4.67 O128 Si43.04'
_chemical_name_systematic 'Na4.67 (Al4.96 Si43.04 O96) (H2 O)32'
_space_group_IT_number 63
_symmetry_space_group_name_Hall '-C 2c 2'
_symmetry_space_group_name_H-M 'C m c m'
_cell_angle_alpha 90
_cell_angle_beta 90
_cell_angle_gamma 90
_cell_formula_units_Z 1
_cell_length_a 18.108
_cell_length_b 20.428
_cell_length_c 7.504
_cell_volume 2775.806
_citation_journal_id_ASTM JPCBFK
_cod_data_source_file Kato_JPCBFK_2003_446.cif
_cod_data_source_block H64Al4.96Na4.67O128Si43.04
_cod_original_formula_sum 'H64 Al4.96 Na4.67 O128 Si43.04'
_cod_database_code 1533970

loop_
_symmetry_equiv_pos_as_xyz
x,y,z
-x,-y,z+1/2
x,-y,-z
-x,y,-z+1/2
-x,-y,-z
x,y,-z-1/2
-x,y,z
x,-y,z-1/2
x+1/2,y+1/2,z
-x+1/2,-y+1/2,z+1/2
x+1/2,-y+1/2,-z
-x+1/2,y+1/2,-z+1/2
-x+1/2,-y+1/2,-z
x+1/2,y+1/2,-z-1/2
-x+1/2,y+1/2,z
x+1/2,-y+1/2,z-1/2

loop_
_atom_site_label
_atom_site_type_symbol
_atom_site_fract_x
_atom_site_fract_y
_atom_site_fract_z
_atom_site_occupancy
_atom_site_U_iso_or_equiv
O1 O-2 0.122 0.41 0.44 1 0.0
O10 O-2 0 0.204 0.25 1 0.0
O6 O-2 0.162 0.424 0.75 1 0.0
O8 O-2 0.25 0.25 0.5 1 0.0
O15 O-2 0.39 0.495 0.25 1 0.0
Al1 Al+3 0.194 0.426 0.545 0.063 0.0
Si1 Si+4 0.194 0.426 0.545 0.937 0.0
Al3 Al+3 0.0864 0.2249 0.25 0.31 0.0
O9 O-2 0 0.401 0.25 1 0.0
O2 O-2 0.123 0.194 0.434 1 0.0
Na1 Na+1 0.5 0 0.5 0.5838 0.0
O14 O-2 0.5 0.374 0.502 1 0.0
O11 O-2 0.5 0.114 0.25 1 0.0
O5 O-2 0.18 0.198 0.75 1 0.0
O4 O-2 0.09 0.313 0.25 1 0.0
Na2 Na+1 0 0.434 0.75 0.5838 0.0
Si2 Si+4 0.195 0.189 0.543 0.908 0.0
Si4 Si+4 0.0864 0.2249 0.25 0.69 0.0
O7 O-2 0.222 0.5 0.5 1 0.0
O12 O-2 0.423 0.211 0.25 1 0.0
Al2 Al+3 0.195 0.189 0.543 0.092 0.0
O13 O-2 0.5 0.29 0.25 1 0.0
O3 O-2 0.262 0.372 0.509 1 0.0
Si3 Si+4 0.0869 0.3829 0.25 1 0.0
